data_4117711
loop_
_publ_author_name
_publ_author_address
'Boris Kosog'
;
        Department of Chemistry and Pharmacy
        Inorganic Chemistry
        Universit\"at Erlangen-N\"urnberg
        Egerlandstr. 1
        D-91058 Erlangen
        Bundesrepublik Deutschland
;
'Henry S. La Pierre'
;
        Department of Chemistry and Pharmacy
        Inorganic Chemistry
        Universit\"at Erlangen-N\"urnberg
        Egerlandstr. 1
        D-91058 Erlangen
        Bundesrepublik Deutschland
;
'Frank W. Heinemann'
;
        Department of Chemistry and Pharmacy
        Inorganic Chemistry
        Universit\"at Erlangen-N\"urnberg
        Egerlandstr. 1
        D-91058 Erlangen
        Bundesrepublik Deutschland
;
'Stephen T. Liddle'
;
        School of Chemistry
        University of Nottingham
        University Park
        Nottingham, NG7 2RD
        United Kingdom
;
'Karsten Meyer'
;
        Department of Chemistry and Pharmacy
        Inorganic Chemistry
        Universit\"at Erlangen-N\"urnberg
        Egerlandstr. 1
        D-91058 Erlangen
        Bundesrepublik Deutschland
;

_publ_contact_author
; 
        Prof. Dr. K. Meyer 
        Department of Chemistry and Pharmacy
        Inorganic Chemistry
        Universit\"at Erlangen-N\"urnberg 
        Egerlandstr. 1 
        D-91058 Erlangen 
        Bundesrepublik Deutschland 
;
_publ_contact_author_email Karsten.Meyer@chemie.uni-erlangen.de
_publ_contact_author_fax '049 9131 852-7367'
_publ_contact_author_phone '049 9131 852-7360'
_publ_section_title
;
 Synthesis of Uranium(VI) Terminal Oxo Complexes: Molecular Geometry
 Driven by the Inverse Trans-Influence
;
_journal_name_full 'Journal of the American Chemical Society'
_journal_page_first 5284
_journal_page_last 5289
_journal_paper_doi 10.1021/ja211618v
_journal_volume 134
_journal_year 2012
_chemical_formula_moiety 'C69 H96 F N3 O3 U, 2(C7 H8)'
_chemical_formula_sum 'C83 H112 F N3 O3 U'
_chemical_formula_weight 1456.79
_chemical_name_systematic
; 
 ? 
;
_space_group_IT_number 14
_symmetry_cell_setting monoclinic
_symmetry_space_group_name_Hall '-P 2ybc'
_symmetry_space_group_name_H-M 'P 1 21/c 1'
_atom_sites_solution_hydrogens geom
_atom_sites_solution_primary direct
_atom_sites_solution_secondary difmap
_audit_creation_method SHELXL-97
_cell_angle_alpha 90.00
_cell_angle_beta 124.050(10)
_cell_angle_gamma 90.00
_cell_formula_units_Z 4
_cell_length_a 16.709(2)
_cell_length_b 24.792(2)
_cell_length_c 21.212(3)
_cell_measurement_reflns_used 134
_cell_measurement_temperature 150(2)
_cell_measurement_theta_max 20.00
_cell_measurement_theta_min 6.00
_cell_volume 7280.5(17)
_computing_cell_refinement 'EVALCCD (Duisenberg, 2003)'
_computing_data_collection 'COLLECT (Bruker-Nonius, 2002)'
_computing_data_reduction 'EVALCCD (Duisenberg, 2003)'
_computing_molecular_graphics 'SHELXTL 6.12 (Bruker AXS, 2002)'
_computing_publication_material 'SHELXTL 6.12 (Bruker AXS, 2002)'
_computing_structure_refinement 'SHELXTL 6.12 (Bruker AXS, 2002)'
_computing_structure_solution 'SHELXTL 6.12 (Bruker AXS, 2002)'
_diffrn_ambient_temperature 150(2)
_diffrn_detector_area_resol_mean 9
_diffrn_measured_fraction_theta_full 0.998
_diffrn_measured_fraction_theta_max 0.998
_diffrn_measurement_device_type 'Bruker-Nonius KappaCCD'
_diffrn_measurement_method
;
 \f- and \w-rotations with 1.20 \% and 96 sec per frame
;
_diffrn_radiation_monochromator graphite
_diffrn_radiation_source 'fine-focus sealed tube'
_diffrn_radiation_type MoK\a
_diffrn_radiation_wavelength 0.71073
_diffrn_reflns_av_R_equivalents 0.0732
_diffrn_reflns_av_sigmaI/netI 0.0491
_diffrn_reflns_limit_h_max 21
_diffrn_reflns_limit_h_min -21
_diffrn_reflns_limit_k_max 32
_diffrn_reflns_limit_k_min -32
_diffrn_reflns_limit_l_max 27
_diffrn_reflns_limit_l_min -27
_diffrn_reflns_number 118463
_diffrn_reflns_theta_full 27.88
_diffrn_reflns_theta_max 27.88
_diffrn_reflns_theta_min 3.47
_exptl_absorpt_coefficient_mu 2.282
_exptl_absorpt_correction_T_max 0.814
_exptl_absorpt_correction_T_min 0.477
_exptl_absorpt_correction_type multi-scan
_exptl_absorpt_process_details 'SADABS, Bruker-AXS, 2002'
_exptl_crystal_colour brown
_exptl_crystal_density_diffrn 1.329
_exptl_crystal_description block
_exptl_crystal_F_000 3024
_exptl_crystal_size_max 0.20
_exptl_crystal_size_mid 0.12
_exptl_crystal_size_min 0.09
_refine_diff_density_max 1.868
_refine_diff_density_min -1.417
_refine_diff_density_rms 0.112
_refine_ls_extinction_method none
_refine_ls_goodness_of_fit_ref 1.197
_refine_ls_hydrogen_treatment constr
_refine_ls_matrix_type full
_refine_ls_number_parameters 891
_refine_ls_number_reflns 17314
_refine_ls_number_restraints 223
_refine_ls_restrained_S_all 1.239
_refine_ls_R_factor_all 0.0672
_refine_ls_R_factor_gt 0.0382
_refine_ls_shift/su_max 0.003
_refine_ls_shift/su_mean 0.000
_refine_ls_structure_factor_coef Fsqd
_refine_ls_weighting_details 'calc w=1/[\s^2^(Fo^2^)+(0.0306P)^2^+4.5285P] where P=(Fo^2^+2Fc^2^)/3'
_refine_ls_weighting_scheme calc
_refine_ls_wR_factor_gt 0.0759
_refine_ls_wR_factor_ref 0.0831
_reflns_number_gt 12828
_reflns_number_total 17314
_reflns_threshold_expression >2sigma(I)
_cod_data_source_file ja211618v_si_005_1.cif
_cod_data_source_block bk1203
_cod_depositor_comments
;
The following automatic conversions were performed:
data name '_publ_author_addres' replaced with '_publ_author_address'
as specified in the replacement file
'/home/antanas/src/cod-tools/trunk/data/replacement-values/replacement_tags.lst'.

Automatic conversion script
Id: cif_correct_tags 5005 2017-03-03 11:38:54Z antanas 
;
_cod_original_sg_symbol_Hall -P2ybc
_cod_database_code 4117711

loop_
_symmetry_equiv_pos_as_xyz
'x, y, z'
'-x, y+1/2, -z+1/2'
'-x, -y, -z'
'x, -y-1/2, z-1/2'

loop_
_atom_site_label
_atom_site_type_symbol
_atom_site_fract_x
_atom_site_fract_y
_atom_site_fract_z
_atom_site_U_iso_or_equiv
_atom_site_adp_type
_atom_site_occupancy
_atom_site_symmetry_multiplicity
_atom_site_calc_flag
_atom_site_refinement_flags
_atom_site_disorder_assembly
_atom_site_disorder_group
U1 U 0.292552(9) 0.263385(5) 0.178213(7) 0.01850(4) Uani 1 1 d . . .
F1 F 0.31384(16) 0.22350(9) 0.27425(12) 0.0344(5) Uani 1 1 d . . .
O1 O 0.16459(18) 0.29336(10) 0.17008(14) 0.0296(6) Uani 1 1 d . . .
O2 O 0.43066(17) 0.29997(10) 0.26131(13) 0.0256(6) Uani 1 1 d . . .
O3 O 0.29441(19) 0.18221(10) 0.13991(14) 0.0279(6) Uani 1 1 d . . .
N1 N 0.2414(2) 0.36275(11) 0.10987(16) 0.0195(6) Uani 1 1 d . . .
N2 N 0.3848(2) 0.29303(12) 0.11173(15) 0.0210(6) Uani 1 1 d . . .
N3 N 0.1820(2) 0.26237(12) 0.02430(16) 0.0219(6) Uani 1 1 d . . .
C1 C 0.3329(2) 0.38549(14) 0.1244(2) 0.0217(8) Uani 1 1 d . . .
H1A H 0.3805 0.3888 0.1800 0.026 Uiso 1 1 calc R . .
H1B H 0.3200 0.4222 0.1023 0.026 Uiso 1 1 calc R . .
C2 C 0.3766(3) 0.35145(14) 0.0912(2) 0.0226(8) Uani 1 1 d . . .
H2A H 0.3361 0.3550 0.0351 0.027 Uiso 1 1 calc R . .
H2B H 0.4416 0.3656 0.1097 0.027 Uiso 1 1 calc R . .
C3 C 0.3438(3) 0.25822(15) 0.0431(2) 0.0251(8) Uani 1 1 d . . .
H3A H 0.3574 0.2200 0.0592 0.030 Uiso 1 1 calc R . .
H3B H 0.3765 0.2667 0.0172 0.030 Uiso 1 1 calc R . .
C4 C 0.2352(3) 0.26541(15) -0.01329(19) 0.0269(8) Uani 1 1 d . . .
H4A H 0.2226 0.3008 -0.0388 0.032 Uiso 1 1 calc R . .
H4B H 0.2106 0.2371 -0.0528 0.032 Uiso 1 1 calc R . .
C5 C 0.1128(3) 0.30794(14) 0.0001(2) 0.0242(8) Uani 1 1 d . . .
H5A H 0.0730 0.3024 0.0208 0.029 Uiso 1 1 calc R . .
H5B H 0.0689 0.3081 -0.0561 0.029 Uiso 1 1 calc R . .
C6 C 0.1633(3) 0.36222(14) 0.02691(19) 0.0243(8) Uani 1 1 d . . .
H6A H 0.1914 0.3713 -0.0023 0.029 Uiso 1 1 calc R . .
H6B H 0.1151 0.3903 0.0162 0.029 Uiso 1 1 calc R . .
C7 C 0.2122(3) 0.39698(14) 0.1520(2) 0.0240(8) Uani 1 1 d . . .
H7A H 0.2113 0.4351 0.1378 0.029 Uiso 1 1 calc R . .
H7B H 0.2621 0.3935 0.2072 0.029 Uiso 1 1 calc R . .
C8 C 0.1152(3) 0.38364(15) 0.1378(2) 0.0250(8) Uani 1 1 d . . .
C9 C 0.0977(3) 0.33154(16) 0.1520(2) 0.0259(8) Uani 1 1 d . . .
C10 C 0.0117(3) 0.32005(19) 0.1479(2) 0.0340(10) Uani 1 1 d . . .
C11 C -0.0538(3) 0.3622(2) 0.1257(2) 0.0406(11) Uani 1 1 d . . .
H11A H -0.1120 0.3548 0.1221 0.049 Uiso 1 1 calc R . .
C12 C -0.0410(3) 0.4139(2) 0.1084(2) 0.0401(11) Uani 1 1 d . A .
C13 C 0.0459(3) 0.42414(17) 0.1155(2) 0.0308(9) Uani 1 1 d . . .
H13A H 0.0582 0.4593 0.1049 0.037 Uiso 1 1 calc R . .
C14 C -0.0057(3) 0.2643(2) 0.1692(2) 0.0428(11) Uani 1 1 d . . .
C15 C -0.1174(5) 0.2072(3) 0.1873(4) 0.094(2) Uani 1 1 d U . .
H15A H -0.1797 0.2071 0.1837 0.113 Uiso 1 1 calc R . .
C16 C 0.0612(4) 0.1948(2) 0.2744(3) 0.0613(16) Uani 1 1 d . . .
H16A H 0.1159 0.1867 0.3278 0.074 Uiso 1 1 calc R . .
C17 C -0.0266(5) 0.1650(2) 0.1389(3) 0.080(2) Uani 1 1 d . . .
H17A H -0.0303 0.1369 0.1034 0.096 Uiso 1 1 calc R . .
C18 C -0.1029(3) 0.2618(3) 0.1639(3) 0.0743(19) Uani 1 1 d . . .
H18A H -0.1026 0.2898 0.1973 0.089 Uiso 1 1 calc R . .
H18B H -0.1573 0.2695 0.1110 0.089 Uiso 1 1 calc R . .
C19 C 0.0766(3) 0.25049(19) 0.2521(2) 0.0425(12) Uani 1 1 d . . .
H19A H 0.1393 0.2512 0.2573 0.051 Uiso 1 1 calc R . .
H19B H 0.0788 0.2780 0.2869 0.051 Uiso 1 1 calc R . .
C20 C -0.0106(4) 0.2206(2) 0.1162(3) 0.0541(14) Uani 1 1 d . . .
H20A H 0.0503 0.2204 0.1187 0.065 Uiso 1 1 calc R . .
H20B H -0.0642 0.2287 0.0632 0.065 Uiso 1 1 calc R . .
C21 C -0.0336(4) 0.1941(3) 0.2698(3) 0.090(2) Uani 1 1 d . . .
H21A H -0.0311 0.2212 0.3051 0.109 Uiso 1 1 calc R . .
H21B H -0.0436 0.1581 0.2846 0.109 Uiso 1 1 calc R . .
C22 C -0.1211(4) 0.1654(3) 0.1354(4) 0.099(3) Uani 1 1 d U . .
H22A H -0.1761 0.1729 0.0826 0.118 Uiso 1 1 calc R . .
H22B H -0.1315 0.1296 0.1501 0.118 Uiso 1 1 calc R . .
C23 C 0.0592(4) 0.1526(2) 0.2213(3) 0.0708(18) Uani 1 1 d . . .
H23A H 0.0515 0.1161 0.2364 0.085 Uiso 1 1 calc R . .
H23B H 0.1206 0.1534 0.2245 0.085 Uiso 1 1 calc R . .
C24 C -0.1173(4) 0.4584(3) 0.0842(3) 0.0657(17) Uani 1 1 d . . .
C25 C -0.1491(7) 0.4517(4) 0.1466(5) 0.041(3) Uani 0.475(7) 1 d PDU A 1
H25A H -0.0940 0.4609 0.1979 0.062 Uiso 0.475(7) 1 calc PR A 1
H25B H -0.1688 0.4144 0.1460 0.062 Uiso 0.475(7) 1 calc PR A 1
H25C H -0.2031 0.4761 0.1322 0.062 Uiso 0.475(7) 1 calc PR A 1
C26 C -0.2155(9) 0.4343(7) 0.0096(6) 0.090(5) Uani 0.475(7) 1 d PDU A 1
H26A H -0.2105 0.4358 -0.0342 0.135 Uiso 0.475(7) 1 calc PR A 1
H26B H -0.2710 0.4559 -0.0011 0.135 Uiso 0.475(7) 1 calc PR A 1
H26C H -0.2243 0.3968 0.0191 0.135 Uiso 0.475(7) 1 calc PR A 1
C27 C -0.0942(10) 0.5058(6) 0.0822(10) 0.082(4) Uani 0.475(7) 1 d PDU A 1
H27A H -0.0900 0.5104 0.0382 0.123 Uiso 0.475(7) 1 calc PR A 1
H27B H -0.0314 0.5138 0.1290 0.123 Uiso 0.475(7) 1 calc PR A 1
H27C H -0.1430 0.5304 0.0777 0.123 Uiso 0.475(7) 1 calc PR A 1
C25A C -0.2088(8) 0.4446(5) 0.0664(9) 0.087(4) Uani 0.525(7) 1 d PDU A 2
H25D H -0.2317 0.4121 0.0347 0.130 Uiso 0.525(7) 1 calc PR A 2
H25E H -0.2539 0.4743 0.0387 0.130 Uiso 0.525(7) 1 calc PR A 2
H25F H -0.2052 0.4376 0.1135 0.130 Uiso 0.525(7) 1 calc PR A 2
C26A C -0.1412(7) 0.4855(4) 0.0026(5) 0.061(3) Uani 0.525(7) 1 d PDU A 2
H26D H -0.0813 0.4995 0.0106 0.091 Uiso 0.525(7) 1 calc PR A 2
H26E H -0.1877 0.5150 -0.0131 0.091 Uiso 0.525(7) 1 calc PR A 2
H26F H -0.1683 0.4578 -0.0371 0.091 Uiso 0.525(7) 1 calc PR A 2
C27A C -0.0707(9) 0.5118(5) 0.1369(6) 0.076(4) Uani 0.525(7) 1 d PU A 2
H27D H -0.0151 0.5238 0.1365 0.113 Uiso 0.525(7) 1 calc PR A 2
H27E H -0.0497 0.5033 0.1891 0.113 Uiso 0.525(7) 1 calc PR A 2
H27F H -0.1192 0.5406 0.1168 0.113 Uiso 0.525(7) 1 calc PR A 2
C28 C 0.4885(3) 0.27729(15) 0.1644(2) 0.0261(8) Uani 1 1 d . . .
H28A H 0.5189 0.2776 0.1355 0.031 Uiso 1 1 calc R . .
H28B H 0.4913 0.2398 0.1815 0.031 Uiso 1 1 calc R . .
C29 C 0.5474(3) 0.31254(15) 0.2335(2) 0.0245(8) Uani 1 1 d . . .
C30 C 0.5166(2) 0.32071(14) 0.28240(19) 0.0220(8) Uani 1 1 d . . .
C31 C 0.5750(3) 0.34975(15) 0.3509(2) 0.0237(8) Uani 1 1 d . . .
C32 C 0.6630(3) 0.36963(16) 0.3670(2) 0.0293(9) Uani 1 1 d . . .
H32A H 0.7032 0.3891 0.4130 0.035 Uiso 1 1 calc R . .
C33 C 0.6951(3) 0.36243(17) 0.3194(2) 0.0305(9) Uani 1 1 d . B .
C34 C 0.6352(3) 0.33410(16) 0.2525(2) 0.0289(9) Uani 1 1 d . . .
H34A H 0.6546 0.3292 0.2184 0.035 Uiso 1 1 calc R . .
C35 C 0.5434(3) 0.35643(15) 0.4060(2) 0.0258(8) Uani 1 1 d . . .
C36 C 0.4996(3) 0.30543(16) 0.4867(2) 0.0307(9) Uani 1 1 d . . .
H36A H 0.4926 0.2687 0.5025 0.037 Uiso 1 1 calc R . .
C37 C 0.5827(4) 0.3943(2) 0.5316(3) 0.0545(15) Uani 1 1 d . . .
H37A H 0.6312 0.4158 0.5773 0.065 Uiso 1 1 calc R . .
C38 C 0.4124(4) 0.39046(17) 0.4218(3) 0.0422(11) Uani 1 1 d . . .
H38A H 0.3485 0.4092 0.3951 0.051 Uiso 1 1 calc R . .
C39 C 0.6167(3) 0.38900(18) 0.4773(2) 0.0406(11) Uani 1 1 d . . .
H39A H 0.6243 0.4254 0.4621 0.049 Uiso 1 1 calc R . .
H39B H 0.6803 0.3708 0.5042 0.049 Uiso 1 1 calc R . .
C40 C 0.5333(3) 0.30007(15) 0.4327(2) 0.0260(8) Uani 1 1 d . . .
H40A H 0.4860 0.2782 0.3879 0.031 Uiso 1 1 calc R . .
H40B H 0.5963 0.2812 0.4592 0.031 Uiso 1 1 calc R . .
C41 C 0.4463(3) 0.38623(16) 0.3676(2) 0.0329(9) Uani 1 1 d . . .
H41A H 0.3972 0.3667 0.3209 0.039 Uiso 1 1 calc R . .
H41B H 0.4533 0.4229 0.3527 0.039 Uiso 1 1 calc R . .
C42 C 0.5743(3) 0.33735(19) 0.5570(2) 0.0453(12) Uani 1 1 d . . .
H42A H 0.6376 0.3189 0.5832 0.054 Uiso 1 1 calc R . .
H42B H 0.5542 0.3400 0.5928 0.054 Uiso 1 1 calc R . .
C43 C 0.4854(5) 0.4226(2) 0.4914(3) 0.0608(16) Uani 1 1 d . . .
H43A H 0.4639 0.4258 0.5262 0.073 Uiso 1 1 calc R . .
H43B H 0.4911 0.4594 0.4761 0.073 Uiso 1 1 calc R . .
C44 C 0.4018(3) 0.33419(16) 0.4451(2) 0.0336(9) Uani 1 1 d . . .
H44A H 0.3539 0.3133 0.3994 0.040 Uiso 1 1 calc R . .
H44B H 0.3786 0.3368 0.4789 0.040 Uiso 1 1 calc R . .
C45 C 0.7953(3) 0.3839(2) 0.3417(3) 0.0432(11) Uani 1 1 d . . .
C46 C 0.8408(7) 0.4228(5) 0.4110(5) 0.086(4) Uani 0.638(7) 1 d PDU B 1
H46A H 0.7972 0.4534 0.3989 0.129 Uiso 0.638(7) 1 calc PR B 1
H46B H 0.9029 0.4361 0.4225 0.129 Uiso 0.638(7) 1 calc PR B 1
H46C H 0.8510 0.4035 0.4552 0.129 Uiso 0.638(7) 1 calc PR B 1
C47 C 0.7781(5) 0.4211(4) 0.2746(5) 0.059(2) Uani 0.638(7) 1 d PDU B 1
H47A H 0.7474 0.3999 0.2276 0.088 Uiso 0.638(7) 1 calc PR B 1
H47B H 0.8403 0.4350 0.2870 0.088 Uiso 0.638(7) 1 calc PR B 1
H47C H 0.7361 0.4513 0.2677 0.088 Uiso 0.638(7) 1 calc PR B 1
C48 C 0.8579(6) 0.3402(5) 0.3543(8) 0.101(4) Uani 0.638(7) 1 d PDU B 1
H48A H 0.8336 0.3215 0.3061 0.151 Uiso 0.638(7) 1 calc PR B 1
H48B H 0.8602 0.3150 0.3909 0.151 Uiso 0.638(7) 1 calc PR B 1
H48C H 0.9229 0.3541 0.3746 0.151 Uiso 0.638(7) 1 calc PR B 1
C46A C 0.8039(11) 0.4407(7) 0.3520(13) 0.083(5) Uani 0.362(7) 1 d PDU B 2
H46D H 0.7742 0.4585 0.3024 0.124 Uiso 0.362(7) 1 calc PR B 2
H46E H 0.8723 0.4506 0.3845 0.124 Uiso 0.362(7) 1 calc PR B 2
H46F H 0.7711 0.4524 0.3761 0.124 Uiso 0.362(7) 1 calc PR B 2
C47A C 0.8753(9) 0.3604(8) 0.4251(8) 0.070(4) Uani 0.362(7) 1 d PDU B 2
H47D H 0.8697 0.3211 0.4247 0.105 Uiso 0.362(7) 1 calc PR B 2
H47E H 0.8649 0.3757 0.4625 0.105 Uiso 0.362(7) 1 calc PR B 2
H47F H 0.9400 0.3702 0.4386 0.105 Uiso 0.362(7) 1 calc PR B 2
C48A C 0.8275(10) 0.3610(8) 0.2932(9) 0.067(4) Uani 0.362(7) 1 d PU B 2
H48D H 0.7813 0.3713 0.2400 0.100 Uiso 0.362(7) 1 calc PR B 2
H48E H 0.8307 0.3216 0.2975 0.100 Uiso 0.362(7) 1 calc PR B 2
H48F H 0.8915 0.3753 0.3108 0.100 Uiso 0.362(7) 1 calc PR B 2
C49 C 0.1248(3) 0.21107(15) 0.0033(2) 0.0275(8) Uani 1 1 d . . .
H49A H 0.0685 0.2140 -0.0501 0.033 Uiso 1 1 calc R . .
H49B H 0.0997 0.2075 0.0357 0.033 Uiso 1 1 calc R . .
C50 C 0.1796(3) 0.16010(15) 0.0110(2) 0.0265(8) Uani 1 1 d . . .
C51 C 0.2620(3) 0.14606(14) 0.0827(2) 0.0257(8) Uani 1 1 d . . .
C52 C 0.3080(3) 0.09620(14) 0.0927(2) 0.0248(8) Uani 1 1 d . . .
C53 C 0.2703(3) 0.06352(14) 0.0280(2) 0.0254(8) Uani 1 1 d . . .
H53A H 0.3011 0.0300 0.0337 0.030 Uiso 1 1 calc R . .
C54 C 0.1903(3) 0.07722(14) -0.0443(2) 0.0266(8) Uani 1 1 d . . .
C55 C 0.1457(3) 0.12602(15) -0.0506(2) 0.0267(8) Uani 1 1 d . . .
H55A H 0.0903 0.1363 -0.0986 0.032 Uiso 1 1 calc R . .
C56 C 0.3923(3) 0.07673(14) 0.17136(19) 0.0241(8) Uani 1 1 d . . .
C57 C 0.4426(3) 0.05455(17) 0.3060(2) 0.0356(10) Uani 1 1 d . . .
H57A H 0.4198 0.0533 0.3407 0.043 Uiso 1 1 calc R . .
C58 C 0.5109(3) 0.00056(16) 0.2474(2) 0.0334(10) Uani 1 1 d . . .
H58A H 0.5322 -0.0361 0.2430 0.040 Uiso 1 1 calc R . .
C59 C 0.5621(3) 0.09592(17) 0.2849(2) 0.0353(10) Uani 1 1 d . . .
H59A H 0.6175 0.1217 0.3062 0.042 Uiso 1 1 calc R . .
C60 C 0.3592(3) 0.07377(16) 0.2263(2) 0.0294(9) Uani 1 1 d . . .
H60A H 0.3371 0.1098 0.2305 0.035 Uiso 1 1 calc R . .
H60B H 0.3041 0.0485 0.2057 0.035 Uiso 1 1 calc R . .
C61 C 0.4279(3) 0.01996(15) 0.1681(2) 0.0290(9) Uani 1 1 d . . .
H61A H 0.3735 -0.0059 0.1468 0.035 Uiso 1 1 calc R . .
H61B H 0.4504 0.0207 0.1337 0.035 Uiso 1 1 calc R . .
C62 C 0.4762(3) -0.00199(16) 0.3004(2) 0.0353(10) Uani 1 1 d . . .
H62A H 0.5294 -0.0144 0.3515 0.042 Uiso 1 1 calc R . .
H62B H 0.4222 -0.0279 0.2803 0.042 Uiso 1 1 calc R . .
C63 C 0.4797(3) 0.11494(16) 0.2055(2) 0.0288(8) Uani 1 1 d . . .
H63A H 0.5028 0.1163 0.1715 0.035 Uiso 1 1 calc R . .
H63B H 0.4597 0.1518 0.2090 0.035 Uiso 1 1 calc R . .
C64 C 0.5256(3) 0.09406(17) 0.3371(2) 0.0371(10) Uani 1 1 d . . .
H64A H 0.5788 0.0829 0.3889 0.044 Uiso 1 1 calc R . .
H64B H 0.5039 0.1304 0.3405 0.044 Uiso 1 1 calc R . .
C65 C 0.5953(3) 0.03964(18) 0.2793(2) 0.0390(10) Uani 1 1 d . . .
H65A H 0.6188 0.0407 0.2456 0.047 Uiso 1 1 calc R . .
H65B H 0.6490 0.0275 0.3303 0.047 Uiso 1 1 calc R . .
C66 C 0.1489(3) 0.03950(15) -0.1132(2) 0.0308(9) Uani 1 1 d . . .
C67 C 0.1238(4) 0.07188(19) -0.1838(2) 0.0528(13) Uani 1 1 d . . .
H67A H 0.1044 0.0471 -0.2261 0.079 Uiso 1 1 calc R . .
H67B H 0.1804 0.0925 -0.1724 0.079 Uiso 1 1 calc R . .
H67C H 0.0705 0.0967 -0.1981 0.079 Uiso 1 1 calc R . .
C68 C 0.0576(3) 0.0129(2) -0.1271(3) 0.0518(13) Uani 1 1 d . . .
H68A H 0.0740 -0.0080 -0.0821 0.078 Uiso 1 1 calc R . .
H68B H 0.0300 -0.0112 -0.1712 0.078 Uiso 1 1 calc R . .
H68C H 0.0103 0.0408 -0.1370 0.078 Uiso 1 1 calc R . .
C69 C 0.2198(3) -0.00489(17) -0.1006(2) 0.0386(10) Uani 1 1 d . . .
H69A H 0.2306 -0.0289 -0.0598 0.058 Uiso 1 1 calc R . .
H69B H 0.2812 0.0114 -0.0864 0.058 Uiso 1 1 calc R . .
H69C H 0.1929 -0.0257 -0.1476 0.058 Uiso 1 1 calc R . .
C101 C 0.4300(3) 0.15569(17) 0.4341(2) 0.0412(10) Uani 1 1 d DU . .
H101 H 0.4391 0.1898 0.4186 0.049 Uiso 1 1 calc R . .
C102 C 0.3380(4) 0.13282(19) 0.3933(3) 0.0511(12) Uani 1 1 d DU . .
H102 H 0.2858 0.1514 0.3510 0.061 Uiso 1 1 calc R . .
C103 C 0.3233(5) 0.0838(2) 0.4143(3) 0.0680(15) Uani 1 1 d DU . .
H103 H 0.2610 0.0677 0.3871 0.082 Uiso 1 1 calc R . .
C104 C 0.4025(6) 0.0576(2) 0.4773(4) 0.0729(16) Uani 1 1 d DU . .
H104 H 0.3930 0.0234 0.4922 0.088 Uiso 1 1 calc R . .
C105 C 0.4929(5) 0.0799(2) 0.5178(3) 0.0696(16) Uani 1 1 d DU . .
H105 H 0.5451 0.0614 0.5602 0.084 Uiso 1 1 calc R . .
C106 C 0.5083(4) 0.1306(2) 0.4962(3) 0.0546(13) Uani 1 1 d DU . .
C107 C 0.6053(4) 0.1550(3) 0.5385(3) 0.0773(19) Uani 1 1 d DU . .
H10A H 0.6358 0.1488 0.5108 0.116 Uiso 1 1 calc R . .
H10B H 0.6449 0.1387 0.5891 0.116 Uiso 1 1 calc R . .
H10C H 0.5999 0.1939 0.5435 0.116 Uiso 1 1 calc R . .
C201 C 0.8581(5) 0.1462(3) 0.4175(4) 0.090(2) Uani 1 1 d DU . .
H201 H 0.8927 0.1472 0.4714 0.109 Uiso 1 1 calc R . .
C202 C 0.8812(6) 0.1057(4) 0.3836(5) 0.135(3) Uani 1 1 d DU . .
H202 H 0.9342 0.0825 0.4156 0.162 Uiso 1 1 calc R . .
C203 C 0.8342(6) 0.0988(4) 0.3125(5) 0.140(3) Uani 1 1 d DU . .
H203 H 0.8433 0.0688 0.2893 0.168 Uiso 1 1 calc R . .
C204 C 0.7638(5) 0.1421(4) 0.2692(4) 0.107(2) Uani 1 1 d DU . .
H204 H 0.7325 0.1395 0.2157 0.129 Uiso 1 1 calc R . .
C205 C 0.7361(6) 0.1845(4) 0.2916(4) 0.116(2) Uani 1 1 d DU . .
H205 H 0.6900 0.2108 0.2590 0.139 Uiso 1 1 calc R . .
C206 C 0.7897(7) 0.1836(4) 0.3771(6) 0.128(3) Uani 1 1 d DU . .
C207 C 0.7561(9) 0.2196(4) 0.4027(7) 0.193(5) Uani 1 1 d DU . .
H20C H 0.7340 0.2012 0.4312 0.289 Uiso 1 1 calc R . .
H20D H 0.7019 0.2391 0.3597 0.289 Uiso 1 1 calc R . .
H20E H 0.8075 0.2452 0.4362 0.289 Uiso 1 1 calc R . .

loop_
_atom_site_aniso_label
_atom_site_aniso_U_11
_atom_site_aniso_U_22
_atom_site_aniso_U_33
_atom_site_aniso_U_23
_atom_site_aniso_U_13
_atom_site_aniso_U_12
U1 0.02012(7) 0.01732(6) 0.01751(6) 0.00006(6) 0.01020(5) -0.00161(6)
F1 0.0380(13) 0.0374(14) 0.0247(11) 0.0073(10) 0.0155(11) -0.0058(10)
O1 0.0299(15) 0.0298(14) 0.0352(15) 0.0054(12) 0.0218(13) 0.0003(12)
O2 0.0209(13) 0.0369(15) 0.0218(12) -0.0046(11) 0.0137(11) -0.0085(11)
O3 0.0335(15) 0.0196(13) 0.0214(13) -0.0028(11) 0.0097(12) 0.0026(11)
N1 0.0213(16) 0.0189(14) 0.0202(15) 0.0008(12) 0.0128(13) 0.0010(12)
N2 0.0213(16) 0.0242(16) 0.0182(14) -0.0008(13) 0.0116(13) 0.0020(13)
N3 0.0225(15) 0.0177(14) 0.0212(14) 0.0006(14) 0.0097(13) 0.0027(14)
C1 0.0232(19) 0.0185(17) 0.0232(18) 0.0003(15) 0.0130(17) -0.0043(15)
C2 0.0246(19) 0.0238(18) 0.0225(18) 0.0019(15) 0.0150(16) -0.0008(15)
C3 0.030(2) 0.0281(19) 0.0223(17) -0.0014(16) 0.0178(16) 0.0041(17)
C4 0.034(2) 0.0237(18) 0.0199(17) -0.0018(17) 0.0131(16) 0.0047(18)
C5 0.022(2) 0.0209(18) 0.0210(18) -0.0011(15) 0.0068(16) 0.0030(15)
C6 0.026(2) 0.0202(18) 0.0214(18) 0.0009(15) 0.0102(16) 0.0035(16)
C7 0.028(2) 0.0184(17) 0.0271(19) -0.0012(15) 0.0167(17) 0.0028(15)
C8 0.0201(19) 0.034(2) 0.0192(17) -0.0028(16) 0.0096(16) 0.0021(16)
C9 0.022(2) 0.036(2) 0.0201(18) 0.0019(16) 0.0118(16) 0.0031(17)
C10 0.024(2) 0.058(3) 0.0185(18) 0.0011(19) 0.0114(17) -0.004(2)
C11 0.020(2) 0.077(4) 0.024(2) 0.001(2) 0.0116(18) 0.005(2)
C12 0.025(2) 0.066(3) 0.026(2) -0.002(2) 0.0132(19) 0.012(2)
C13 0.028(2) 0.038(2) 0.0197(18) -0.0028(17) 0.0089(17) 0.0063(18)
C14 0.026(2) 0.069(3) 0.029(2) 0.004(2) 0.0127(18) -0.012(2)
C15 0.054(4) 0.131(5) 0.086(4) 0.031(4) 0.032(3) -0.033(4)
C16 0.049(3) 0.086(4) 0.032(3) 0.014(3) 0.012(2) -0.022(3)
C17 0.093(5) 0.067(4) 0.038(3) 0.005(3) 0.012(3) -0.049(4)
C18 0.028(3) 0.133(6) 0.056(3) 0.032(4) 0.020(2) -0.016(3)
C19 0.036(2) 0.061(3) 0.028(2) 0.004(2) 0.016(2) -0.013(2)
C20 0.050(3) 0.060(3) 0.029(2) 0.003(2) 0.008(2) -0.029(2)
C21 0.056(4) 0.146(7) 0.064(4) 0.041(4) 0.031(3) -0.029(4)
C22 0.059(4) 0.104(5) 0.088(4) 0.033(4) 0.014(3) -0.049(4)
C23 0.077(4) 0.053(3) 0.051(3) 0.012(3) 0.016(3) -0.032(3)
C24 0.031(3) 0.095(5) 0.056(3) -0.006(3) 0.014(3) 0.031(3)
C25 0.035(5) 0.057(6) 0.041(5) 0.000(5) 0.027(5) 0.017(5)
C26 0.054(7) 0.160(12) 0.031(6) 0.008(7) 0.009(6) 0.062(8)
C27 0.062(8) 0.077(8) 0.115(10) 0.038(9) 0.055(8) 0.045(7)
C25A 0.047(6) 0.080(8) 0.123(10) 0.034(8) 0.041(7) 0.028(6)
C26A 0.058(7) 0.043(5) 0.051(6) 0.015(5) 0.012(5) 0.032(5)
C27A 0.065(7) 0.071(7) 0.045(6) -0.017(6) 0.003(6) 0.048(6)
C28 0.0198(19) 0.038(2) 0.0269(19) 0.0015(16) 0.0167(17) 0.0047(16)
C29 0.0210(19) 0.0280(19) 0.0255(19) 0.0064(16) 0.0137(17) 0.0037(16)
C30 0.0182(18) 0.0262(19) 0.0238(18) 0.0044(15) 0.0130(16) -0.0024(15)
C31 0.0221(19) 0.0257(19) 0.0224(18) 0.0022(15) 0.0120(16) -0.0048(16)
C32 0.022(2) 0.037(2) 0.0229(19) 0.0013(17) 0.0090(17) -0.0083(17)
C33 0.018(2) 0.044(2) 0.029(2) 0.0074(19) 0.0123(17) -0.0037(17)
C34 0.022(2) 0.044(2) 0.027(2) 0.0048(18) 0.0175(18) 0.0021(18)
C35 0.028(2) 0.029(2) 0.0207(18) -0.0021(16) 0.0135(17) -0.0088(16)
C36 0.040(2) 0.029(2) 0.031(2) 0.0015(17) 0.024(2) -0.0044(18)
C37 0.080(4) 0.059(3) 0.040(3) -0.025(2) 0.043(3) -0.040(3)
C38 0.061(3) 0.033(2) 0.056(3) 0.007(2) 0.047(3) 0.012(2)
C39 0.045(3) 0.049(3) 0.028(2) -0.014(2) 0.021(2) -0.024(2)
C40 0.027(2) 0.026(2) 0.0250(19) 0.0031(16) 0.0147(17) 0.0006(16)
C41 0.043(3) 0.028(2) 0.036(2) 0.0045(18) 0.027(2) 0.0043(19)
C42 0.052(3) 0.065(3) 0.029(2) -0.004(2) 0.029(2) -0.013(2)
C43 0.113(5) 0.036(3) 0.076(4) -0.015(3) 0.079(4) -0.016(3)
C44 0.039(2) 0.039(2) 0.036(2) 0.0024(19) 0.029(2) 0.0008(19)
C45 0.026(2) 0.061(3) 0.043(3) -0.001(2) 0.020(2) -0.011(2)
C46 0.041(5) 0.155(10) 0.054(5) -0.021(6) 0.021(5) -0.057(6)
C47 0.031(4) 0.083(6) 0.059(5) 0.012(5) 0.023(4) -0.023(4)
C48 0.029(5) 0.102(8) 0.155(10) 0.034(8) 0.041(6) 0.001(5)
C46A 0.034(8) 0.074(10) 0.121(12) -0.003(10) 0.032(8) -0.020(7)
C47A 0.018(6) 0.140(12) 0.046(7) 0.014(8) 0.015(6) -0.010(7)
C48A 0.030(7) 0.123(11) 0.069(8) -0.027(8) 0.041(7) -0.028(7)
C49 0.027(2) 0.0195(18) 0.0255(19) -0.0054(16) 0.0079(17) -0.0019(17)
C50 0.026(2) 0.0198(18) 0.0243(19) -0.0008(15) 0.0081(17) 0.0013(16)
C51 0.028(2) 0.0198(18) 0.0220(18) -0.0035(15) 0.0093(17) 0.0004(16)
C52 0.025(2) 0.0208(18) 0.0216(18) 0.0010(15) 0.0090(17) 0.0016(16)
C53 0.028(2) 0.0185(18) 0.0242(19) -0.0006(15) 0.0114(17) 0.0020(16)
C54 0.028(2) 0.0212(18) 0.0238(19) 0.0009(15) 0.0106(17) 0.0018(16)
C55 0.0194(19) 0.0249(19) 0.0205(18) 0.0011(16) 0.0018(16) 0.0012(15)
C56 0.028(2) 0.0216(18) 0.0191(17) 0.0003(15) 0.0110(16) 0.0032(16)
C57 0.044(3) 0.043(2) 0.024(2) 0.0078(18) 0.022(2) 0.013(2)
C58 0.038(2) 0.031(2) 0.0223(19) 0.0037(18) 0.0115(19) 0.0163(19)
C59 0.026(2) 0.041(2) 0.025(2) 0.0002(18) 0.0050(18) 0.0009(19)
C60 0.030(2) 0.028(2) 0.029(2) 0.0028(17) 0.0160(18) 0.0053(17)
C61 0.035(2) 0.026(2) 0.0204(19) 0.0022(16) 0.0119(18) 0.0077(17)
C62 0.039(2) 0.036(2) 0.024(2) 0.0087(18) 0.0140(19) 0.0110(19)
C63 0.026(2) 0.031(2) 0.0244(19) 0.0004(17) 0.0111(17) 0.0004(17)
C64 0.039(3) 0.038(2) 0.0200(19) -0.0031(18) 0.0083(19) 0.010(2)
C65 0.028(2) 0.058(3) 0.022(2) 0.007(2) 0.0090(18) 0.013(2)
C66 0.027(2) 0.026(2) 0.025(2) -0.0038(17) 0.0060(17) 0.0042(17)
C67 0.069(4) 0.042(3) 0.026(2) -0.002(2) 0.014(2) 0.006(2)
C68 0.037(3) 0.053(3) 0.054(3) -0.023(2) 0.019(2) -0.008(2)
C69 0.037(2) 0.036(2) 0.031(2) -0.0119(19) 0.012(2) 0.0017(19)
C101 0.067(3) 0.031(2) 0.046(2) 0.005(2) 0.044(2) 0.008(2)
C102 0.084(3) 0.042(3) 0.053(3) -0.006(2) 0.054(3) -0.005(2)
C103 0.116(4) 0.051(3) 0.078(3) -0.020(3) 0.080(3) -0.021(3)
C104 0.155(5) 0.033(3) 0.085(4) 0.004(3) 0.100(4) 0.008(3)
C105 0.126(4) 0.053(3) 0.073(3) 0.019(3) 0.082(3) 0.040(3)
C106 0.085(3) 0.054(3) 0.051(3) 0.012(2) 0.054(3) 0.029(3)
C107 0.067(4) 0.109(5) 0.053(3) 0.001(3) 0.031(3) 0.030(4)
C201 0.071(4) 0.103(4) 0.070(4) 0.029(3) 0.023(3) -0.029(3)
C202 0.097(5) 0.185(6) 0.110(5) 0.028(5) 0.050(4) -0.047(4)
C203 0.104(5) 0.203(6) 0.109(5) 0.045(5) 0.057(4) -0.044(4)
C204 0.075(4) 0.157(5) 0.091(4) 0.050(4) 0.047(3) -0.014(4)
C205 0.085(4) 0.168(6) 0.090(4) 0.025(4) 0.046(3) -0.035(4)
C206 0.102(5) 0.131(5) 0.133(5) 0.025(4) 0.055(4) -0.042(4)
C207 0.190(10) 0.109(7) 0.220(10) -0.027(7) 0.078(8) -0.047(7)

loop_
_atom_type_symbol
_atom_type_description
_atom_type_scat_dispersion_real
_atom_type_scat_dispersion_imag
_atom_type_scat_source
C C 0.0033 0.0016 'International Tables Vol C Tables 4.2.6.8 and 6.1.1.4'
H H 0.0000 0.0000 'International Tables Vol C Tables 4.2.6.8 and 6.1.1.4'
F F 0.0171 0.0103 'International Tables Vol C Tables 4.2.6.8 and 6.1.1.4'
N N 0.0061 0.0033 'International Tables Vol C Tables 4.2.6.8 and 6.1.1.4'
O O 0.0106 0.0060 'International Tables Vol C Tables 4.2.6.8 and 6.1.1.4'
U U -9.6767 9.6646 'International Tables Vol C Tables 4.2.6.8 and 6.1.1.4'

loop_
_geom_angle_atom_site_label_1
_geom_angle_atom_site_label_2
_geom_angle_atom_site_label_3
_geom_angle
F1 U1 O2 83.32(9)
F1 U1 O3 84.09(9)
O2 U1 O3 117.33(10)
F1 U1 O1 82.16(9)
O2 U1 O1 118.21(9)
O3 U1 O1 120.30(10)
F1 U1 N3 142.53(9)
O2 U1 N3 132.99(9)
O3 U1 N3 71.57(9)
O1 U1 N3 86.03(9)
F1 U1 N2 142.47(9)
O2 U1 N2 69.68(8)
O3 U1 N2 85.72(9)
O1 U1 N2 133.31(9)
N3 U1 N2 65.01(9)
F1 U1 N1 140.07(8)
O2 U1 N1 85.91(9)
O3 U1 N1 134.33(9)
O1 U1 N1 69.52(9)
N3 U1 N1 64.54(8)
N2 U1 N1 65.20(8)
C9 O1 U1 152.2(2)
C30 O2 U1 152.0(2)
C51 O3 U1 149.8(2)
C1 N1 C6 111.5(3)
C1 N1 C7 107.5(3)
C6 N1 C7 110.2(3)
C1 N1 U1 104.54(19)
C6 N1 U1 115.0(2)
C7 N1 U1 107.63(19)
C3 N2 C28 106.6(3)
C3 N2 C2 111.0(3)
C28 N2 C2 110.5(3)
C3 N2 U1 105.5(2)
C28 N2 U1 107.43(19)
C2 N2 U1 115.32(19)
C5 N3 C4 111.0(3)
C5 N3 C49 107.4(3)
C4 N3 C49 110.8(3)
C5 N3 U1 106.42(19)
C4 N3 U1 115.8(2)
C49 N3 U1 104.9(2)
N1 C1 C2 113.4(3)
N1 C1 H1A 108.9
C2 C1 H1A 108.9
N1 C1 H1B 108.9
C2 C1 H1B 108.9
H1A C1 H1B 107.7
N2 C2 C1 113.1(3)
N2 C2 H2A 109.0
C1 C2 H2A 109.0
N2 C2 H2B 109.0
C1 C2 H2B 109.0
H2A C2 H2B 107.8
N2 C3 C4 113.1(3)
N2 C3 H3A 108.9
C4 C3 H3A 108.9
N2 C3 H3B 108.9
C4 C3 H3B 108.9
H3A C3 H3B 107.8
N3 C4 C3 112.3(3)
N3 C4 H4A 109.2
C3 C4 H4A 109.2
N3 C4 H4B 109.2
C3 C4 H4B 109.2
H4A C4 H4B 107.9
N3 C5 C6 112.4(3)
N3 C5 H5A 109.1
C6 C5 H5A 109.1
N3 C5 H5B 109.1
C6 C5 H5B 109.1
H5A C5 H5B 107.8
N1 C6 C5 112.6(3)
N1 C6 H6A 109.1
C5 C6 H6A 109.1
N1 C6 H6B 109.1
C5 C6 H6B 109.1
H6A C6 H6B 107.8
N1 C7 C8 115.4(3)
N1 C7 H7A 108.4
C8 C7 H7A 108.4
N1 C7 H7B 108.4
C8 C7 H7B 108.4
H7A C7 H7B 107.5
C9 C8 C13 120.3(3)
C9 C8 C7 119.4(3)
C13 C8 C7 120.2(3)
O1 C9 C8 118.1(3)
O1 C9 C10 121.8(4)
C8 C9 C10 120.0(4)
C11 C10 C9 116.6(4)
C11 C10 C14 122.3(4)
C9 C10 C14 121.1(4)
C12 C11 C10 125.2(4)
C12 C11 H11A 117.4
C10 C11 H11A 117.4
C11 C12 C13 116.5(4)
C11 C12 C24 122.0(4)
C13 C12 C24 121.5(5)
C12 C13 C8 121.3(4)
C12 C13 H13A 119.4
C8 C13 H13A 119.4
C20 C14 C10 111.3(3)
C20 C14 C19 109.1(4)
C10 C14 C19 109.9(3)
C20 C14 C18 107.0(4)
C10 C14 C18 112.1(4)
C19 C14 C18 107.4(4)
C22 C15 C18 109.2(5)
C22 C15 C21 109.1(7)
C18 C15 C21 110.5(5)
C22 C15 H15A 109.3
C18 C15 H15A 109.3
C21 C15 H15A 109.3
C23 C16 C19 109.3(4)
C23 C16 C21 110.6(5)
C19 C16 C21 109.8(5)
C23 C16 H16A 109.1
C19 C16 H16A 109.1
C21 C16 H16A 109.1
C20 C17 C22 109.4(6)
C20 C17 C23 108.6(4)
C22 C17 C23 109.4(5)
C20 C17 H17A 109.8
C22 C17 H17A 109.8
C23 C17 H17A 109.8
C15 C18 C14 111.3(5)
C15 C18 H18A 109.4
C14 C18 H18A 109.4
C15 C18 H18B 109.4
C14 C18 H18B 109.4
H18A C18 H18B 108.0
C16 C19 C14 110.8(4)
C16 C19 H19A 109.5
C14 C19 H19A 109.5
C16 C19 H19B 109.5
C14 C19 H19B 109.5
H19A C19 H19B 108.1
C14 C20 C17 110.7(4)
C14 C20 H20A 109.5
C17 C20 H20A 109.5
C14 C20 H20B 109.5
C17 C20 H20B 109.5
H20A C20 H20B 108.1
C16 C21 C15 108.6(4)
C16 C21 H21A 110.0
C15 C21 H21A 110.0
C16 C21 H21B 110.0
C15 C21 H21B 110.0
H21A C21 H21B 108.3
C15 C22 C17 110.7(5)
C15 C22 H22A 109.5
C17 C22 H22A 109.5
C15 C22 H22B 109.5
C17 C22 H22B 109.5
H22A C22 H22B 108.1
C16 C23 C17 108.7(5)
C16 C23 H23A 109.9
C17 C23 H23A 109.9
C16 C23 H23B 109.9
C17 C23 H23B 109.9
H23A C23 H23B 108.3
C27 C24 C25A 122.4(9)
C27 C24 C12 118.2(7)
C25A C24 C12 119.4(7)
C25A C24 C27A 114.7(8)
C12 C24 C27A 111.5(5)
C27 C24 C26 118.5(10)
C12 C24 C26 104.9(6)
C27A C24 C26 143.4(7)
C27 C24 C26A 59.2(9)
C25A C24 C26A 103.1(7)
C12 C24 C26A 107.7(5)
C27A C24 C26A 97.4(8)
C26 C24 C26A 67.5(7)
C27 C24 C25 111.1(9)
C25A C24 C25 53.8(7)
C12 C24 C25 103.5(5)
C27A C24 C25 77.3(7)
C26 C24 C25 97.9(7)
C26A C24 C25 148.0(6)
C24 C25 H25A 109.5
C24 C25 H25B 109.5
C24 C25 H25C 109.5
C24 C26 H26A 109.5
C24 C26 H26B 109.5
C24 C26 H26C 109.5
C24 C27 H27A 109.5
C24 C27 H27B 109.5
C24 C27 H27C 109.5
C24 C25A H25D 109.5
C24 C25A H25E 109.5
H25D C25A H25E 109.5
C24 C25A H25F 109.5
H25D C25A H25F 109.5
H25E C25A H25F 109.5
C24 C26A H26D 109.5
C24 C26A H26E 109.5
H26D C26A H26E 109.5
C24 C26A H26F 109.5
H26D C26A H26F 109.5
H26E C26A H26F 109.5
C24 C27A H27D 109.5
C24 C27A H27E 109.5
H27D C27A H27E 109.5
C24 C27A H27F 109.5
H27D C27A H27F 109.5
H27E C27A H27F 109.5
N2 C28 C29 115.3(3)
N2 C28 H28A 108.4
C29 C28 H28A 108.4
N2 C28 H28B 108.4
C29 C28 H28B 108.4
H28A C28 H28B 107.5
C34 C29 C30 119.5(3)
C34 C29 C28 120.7(3)
C30 C29 C28 119.6(3)
O2 C30 C29 117.6(3)
O2 C30 C31 122.1(3)
C29 C30 C31 120.4(3)
C32 C31 C30 117.2(3)
C32 C31 C35 122.5(3)
C30 C31 C35 120.3(3)
C33 C32 C31 123.7(4)
C33 C32 H32A 118.1
C31 C32 H32A 118.1
C34 C33 C32 117.2(3)
C34 C33 C45 121.5(3)
C32 C33 C45 121.3(4)
C33 C34 C29 122.0(3)
C33 C34 H34A 119.0
C29 C34 H34A 119.0
C41 C35 C31 111.0(3)
C41 C35 C39 107.0(3)
C31 C35 C39 112.4(3)
C41 C35 C40 109.1(3)
C31 C35 C40 109.5(3)
C39 C35 C40 107.7(3)
C42 C36 C44 110.3(4)
C42 C36 C40 109.4(3)
C44 C36 C40 109.2(3)
C42 C36 H36A 109.3
C44 C36 H36A 109.3
C40 C36 H36A 109.3
C43 C37 C42 109.9(4)
C43 C37 C39 110.1(4)
C42 C37 C39 108.9(4)
C43 C37 H37A 109.3
C42 C37 H37A 109.3
C39 C37 H37A 109.3
C43 C38 C44 110.0(4)
C43 C38 C41 109.3(4)
C44 C38 C41 109.7(3)
C43 C38 H38A 109.3
C44 C38 H38A 109.3
C41 C38 H38A 109.3
C35 C39 C37 110.7(3)
C35 C39 H39A 109.5
C37 C39 H39A 109.5
C35 C39 H39B 109.5
C37 C39 H39B 109.5
H39A C39 H39B 108.1
C36 C40 C35 110.7(3)
C36 C40 H40A 109.5
C35 C40 H40A 109.5
C36 C40 H40B 109.5
C35 C40 H40B 109.5
H40A C40 H40B 108.1
C35 C41 C38 110.9(3)
C35 C41 H41A 109.5
C38 C41 H41A 109.5
C35 C41 H41B 109.5
C38 C41 H41B 109.5
H41A C41 H41B 108.0
C36 C42 C37 108.5(3)
C36 C42 H42A 110.0
C37 C42 H42A 110.0
C36 C42 H42B 110.0
C37 C42 H42B 110.0
H42A C42 H42B 108.4
C38 C43 C37 109.3(4)
C38 C43 H43A 109.8
C37 C43 H43A 109.8
C38 C43 H43B 109.8
C37 C43 H43B 109.8
H43A C43 H43B 108.3
C38 C44 C36 109.5(3)
C38 C44 H44A 109.8
C36 C44 H44A 109.8
C38 C44 H44B 109.8
C36 C44 H44B 109.8
H44A C44 H44B 108.2
C46A C45 C48 136.5(8)
C46A C45 C48A 115.6(12)
C48 C45 C46 112.1(8)
C48A C45 C46 134.7(7)
C46A C45 C33 112.7(7)
C48 C45 C33 110.4(5)
C48A C45 C33 113.4(6)
C46 C45 C33 111.9(5)
C46A C45 C47 60.8(10)
C48 C45 C47 110.8(7)
C48A C45 C47 63.9(8)
C46 C45 C47 103.6(6)
C33 C45 C47 107.7(4)
C46A C45 C47A 103.8(11)
C48 C45 C47A 56.6(8)
C48A C45 C47A 102.5(10)
C46 C45 C47A 61.4(8)
C33 C45 C47A 107.5(6)
C47 C45 C47A 144.8(6)
C45 C46 H46A 109.5
C45 C46 H46B 109.5
C45 C46 H46C 109.5
C45 C47 H47A 109.5
C45 C47 H47B 109.5
C45 C47 H47C 109.5
C45 C48 H48A 109.5
C45 C48 H48B 109.5
C45 C48 H48C 109.5
C45 C46A H46D 109.5
C45 C46A H46E 109.5
H46D C46A H46E 109.5
C45 C46A H46F 109.5
H46D C46A H46F 109.5
H46E C46A H46F 109.5
C45 C47A H47D 109.5
C45 C47A H47E 109.5
H47D C47A H47E 109.5
C45 C47A H47F 109.5
H47D C47A H47F 109.5
H47E C47A H47F 109.5
C45 C48A H48D 109.5
C45 C48A H48E 109.5
H48D C48A H48E 109.5
C45 C48A H48F 109.5
H48D C48A H48F 109.5
H48E C48A H48F 109.5
N3 C49 C50 115.5(3)
N3 C49 H49A 108.4
C50 C49 H49A 108.4
N3 C49 H49B 108.4
C50 C49 H49B 108.4
H49A C49 H49B 107.5
C55 C50 C51 120.3(3)
C55 C50 C49 120.3(3)
C51 C50 C49 119.3(3)
O3 C51 C52 122.4(3)
O3 C51 C50 117.5(3)
C52 C51 C50 120.1(3)
C53 C52 C51 116.9(3)
C53 C52 C56 121.0(3)
C51 C52 C56 122.0(3)
C54 C53 C52 124.2(3)
C54 C53 H53A 117.9
C52 C53 H53A 117.9
C55 C54 C53 116.7(3)
C55 C54 C66 120.5(3)
C53 C54 C66 122.7(3)
C50 C55 C54 121.8(3)
C50 C55 H55A 119.1
C54 C55 H55A 119.1
C52 C56 C63 111.6(3)
C52 C56 C61 112.3(3)
C63 C56 C61 107.1(3)
C52 C56 C60 109.6(3)
C63 C56 C60 108.7(3)
C61 C56 C60 107.5(3)
C64 C57 C62 109.7(3)
C64 C57 C60 108.7(3)
C62 C57 C60 109.9(3)
C64 C57 H57A 109.5
C62 C57 H57A 109.5
C60 C57 H57A 109.5
C65 C58 C62 109.8(3)
C65 C58 C61 109.3(3)
C62 C58 C61 109.7(3)
C65 C58 H58A 109.4
C62 C58 H58A 109.4
C61 C58 H58A 109.4
C65 C59 C64 109.6(3)
C65 C59 C63 109.6(3)
C64 C59 C63 109.0(3)
C65 C59 H59A 109.5
C64 C59 H59A 109.5
C63 C59 H59A 109.5
C57 C60 C56 110.8(3)
C57 C60 H60A 109.5
C56 C60 H60A 109.5
C57 C60 H60B 109.5
C56 C60 H60B 109.5
H60A C60 H60B 108.1
C58 C61 C56 111.6(3)
C58 C61 H61A 109.3
C56 C61 H61A 109.3
C58 C61 H61B 109.3
C56 C61 H61B 109.3
H61A C61 H61B 108.0
C58 C62 C57 109.0(3)
C58 C62 H62A 109.9
C57 C62 H62A 109.9
C58 C62 H62B 109.9
C57 C62 H62B 109.9
H62A C62 H62B 108.3
C59 C63 C56 111.0(3)
C59 C63 H63A 109.4
C56 C63 H63A 109.4
C59 C63 H63B 109.4
C56 C63 H63B 109.4
H63A C63 H63B 108.0
C57 C64 C59 110.1(3)
C57 C64 H64A 109.6
C59 C64 H64A 109.6
C57 C64 H64B 109.6
C59 C64 H64B 109.6
H64A C64 H64B 108.2
C58 C65 C59 109.2(3)
C58 C65 H65A 109.8
C59 C65 H65A 109.8
C58 C65 H65B 109.8
C59 C65 H65B 109.8
H65A C65 H65B 108.3
C69 C66 C68 108.3(3)
C69 C66 C54 112.4(3)
C68 C66 C54 108.4(3)
C69 C66 C67 108.0(4)
C68 C66 C67 109.7(4)
C54 C66 C67 110.0(3)
C66 C67 H67A 109.5
C66 C67 H67B 109.5
H67A C67 H67B 109.5
C66 C67 H67C 109.5
H67A C67 H67C 109.5
H67B C67 H67C 109.5
C66 C68 H68A 109.5
C66 C68 H68B 109.5
H68A C68 H68B 109.5
C66 C68 H68C 109.5
H68A C68 H68C 109.5
H68B C68 H68C 109.5
C66 C69 H69A 109.5
C66 C69 H69B 109.5
H69A C69 H69B 109.5
C66 C69 H69C 109.5
H69A C69 H69C 109.5
H69B C69 H69C 109.5
C106 C101 C102 122.4(5)
C106 C101 H101 118.8
C102 C101 H101 118.8
C103 C102 C101 119.9(5)
C103 C102 H102 120.1
C101 C102 H102 120.1
C102 C103 C104 118.3(6)
C102 C103 H103 120.8
C104 C103 H103 120.8
C105 C104 C103 122.1(5)
C105 C104 H104 119.0
C103 C104 H104 119.0
C104 C105 C106 119.7(6)
C104 C105 H105 120.2
C106 C105 H105 120.2
C101 C106 C105 117.7(5)
C101 C106 C107 121.8(5)
C105 C106 C107 120.5(5)
C106 C107 H10A 109.5
C106 C107 H10B 109.5
H10A C107 H10B 109.5
C106 C107 H10C 109.5
H10A C107 H10C 109.5
H10B C107 H10C 109.5
C206 C201 C202 123.1(8)
C206 C201 H201 118.5
C202 C201 H201 118.5
C203 C202 C201 122.7(10)
C203 C202 H202 118.6
C201 C202 H202 118.6
C202 C203 C204 113.1(10)
C202 C203 H203 123.5
C204 C203 H203 123.5
C205 C204 C203 131.7(8)
C205 C204 H204 114.2
C203 C204 H204 114.2
C204 C205 C206 109.0(9)
C204 C205 H205 125.5
C206 C205 H205 125.5
C207 C206 C201 127.6(11)
C207 C206 C205 112.4(10)
C201 C206 C205 119.8(9)
C206 C207 H20C 109.5
C206 C207 H20D 109.5
H20C C207 H20D 109.5
C206 C207 H20E 109.5
H20C C207 H20E 109.5
H20D C207 H20E 109.5

loop_
_geom_bond_atom_site_label_1
_geom_bond_atom_site_label_2
_geom_bond_distance
U1 F1 2.108(2)
U1 O2 2.168(2)
U1 O3 2.177(2)
U1 O1 2.177(2)
U1 N3 2.705(3)
U1 N2 2.709(3)
U1 N1 2.741(3)
O1 C9 1.347(4)
O2 C30 1.345(4)
O3 C51 1.354(4)
N1 C1 1.490(4)
N1 C6 1.493(4)
N1 C7 1.498(4)
N2 C3 1.490(4)
N2 C28 1.495(4)
N2 C2 1.496(4)
N3 C5 1.488(4)
N3 C4 1.492(4)
N3 C49 1.501(5)
C1 C2 1.522(5)
C1 H1A 0.9900
C1 H1B 0.9900
C2 H2A 0.9900
C2 H2B 0.9900
C3 C4 1.524(5)
C3 H3A 0.9900
C3 H3B 0.9900
C4 H4A 0.9900
C4 H4B 0.9900
C5 C6 1.519(5)
C5 H5A 0.9900
C5 H5B 0.9900
C6 H6A 0.9900
C6 H6B 0.9900
C7 C8 1.511(5)
C7 H7A 0.9900
C7 H7B 0.9900
C8 C9 1.394(5)
C8 C13 1.399(5)
C9 C10 1.417(5)
C10 C11 1.391(6)
C10 C14 1.533(6)
C11 C12 1.384(6)
C11 H11A 0.9500
C12 C13 1.396(6)
C12 C24 1.541(6)
C13 H13A 0.9500
C14 C20 1.530(7)
C14 C19 1.546(6)
C14 C18 1.566(6)
C15 C22 1.488(10)
C15 C18 1.506(9)
C15 C21 1.545(8)
C15 H15A 1.0000
C16 C23 1.525(8)
C16 C19 1.528(6)
C16 C21 1.531(7)
C16 H16A 1.0000
C17 C20 1.532(7)
C17 C22 1.539(9)
C17 C23 1.549(7)
C17 H17A 1.0000
C18 H18A 0.9900
C18 H18B 0.9900
C19 H19A 0.9900
C19 H19B 0.9900
C20 H20A 0.9900
C20 H20B 0.9900
C21 H21A 0.9900
C21 H21B 0.9900
C22 H22A 0.9900
C22 H22B 0.9900
C23 H23A 0.9900
C23 H23B 0.9900
C24 C27 1.243(14)
C24 C25A 1.398(12)
C24 C27A 1.623(13)
C24 C26 1.627(14)
C24 C26A 1.683(11)
C24 C25 1.689(10)
C25 H25A 0.9800
C25 H25B 0.9800
C25 H25C 0.9800
C26 H26A 0.9800
C26 H26B 0.9800
C26 H26C 0.9800
C27 H27A 0.9800
C27 H27B 0.9800
C27 H27C 0.9800
C25A H25D 0.9800
C25A H25E 0.9800
C25A H25F 0.9800
C26A H26D 0.9800
C26A H26E 0.9800
C26A H26F 0.9800
C27A H27D 0.9800
C27A H27E 0.9800
C27A H27F 0.9800
C28 C29 1.506(5)
C28 H28A 0.9900
C28 H28B 0.9900
C29 C34 1.393(5)
C29 C30 1.405(5)
C30 C31 1.412(5)
C31 C32 1.400(5)
C31 C35 1.538(5)
C32 C33 1.395(5)
C32 H32A 0.9500
C33 C34 1.386(5)
C33 C45 1.556(5)
C34 H34A 0.9500
C35 C41 1.536(5)
C35 C39 1.538(5)
C35 C40 1.552(5)
C36 C42 1.524(6)
C36 C44 1.530(5)
C36 C40 1.539(5)
C36 H36A 1.0000
C37 C43 1.520(7)
C37 C42 1.545(6)
C37 C39 1.548(6)
C37 H37A 1.0000
C38 C43 1.512(7)
C38 C44 1.523(6)
C38 C41 1.544(5)
C38 H38A 1.0000
C39 H39A 0.9900
C39 H39B 0.9900
C40 H40A 0.9900
C40 H40B 0.9900
C41 H41A 0.9900
C41 H41B 0.9900
C42 H42A 0.9900
C42 H42B 0.9900
C43 H43A 0.9900
C43 H43B 0.9900
C44 H44A 0.9900
C44 H44B 0.9900
C45 C46A 1.420(17)
C45 C48 1.424(11)
C45 C48A 1.514(14)
C45 C46 1.554(10)
C45 C47 1.581(9)
C45 C47A 1.615(15)
C46 H46A 0.9800
C46 H46B 0.9800
C46 H46C 0.9800
C47 H47A 0.9800
C47 H47B 0.9800
C47 H47C 0.9800
C48 H48A 0.9800
C48 H48B 0.9800
C48 H48C 0.9800
C46A H46D 0.9800
C46A H46E 0.9800
C46A H46F 0.9800
C47A H47D 0.9800
C47A H47E 0.9800
C47A H47F 0.9800
C48A H48D 0.9800
C48A H48E 0.9800
C48A H48F 0.9800
C49 C50 1.514(5)
C49 H49A 0.9900
C49 H49B 0.9900
C50 C55 1.384(5)
C50 C51 1.409(5)
C51 C52 1.407(5)
C52 C53 1.403(5)
C52 C56 1.539(5)
C53 C54 1.400(5)
C53 H53A 0.9500
C54 C55 1.388(5)
C54 C66 1.535(5)
C55 H55A 0.9500
C56 C63 1.539(5)
C56 C61 1.545(5)
C56 C60 1.547(5)
C57 C64 1.515(6)
C57 C62 1.540(5)
C57 C60 1.545(5)
C57 H57A 1.0000
C58 C65 1.521(6)
C58 C62 1.527(5)
C58 C61 1.541(5)
C58 H58A 1.0000
C59 C65 1.530(6)
C59 C64 1.534(6)
C59 C63 1.536(5)
C59 H59A 1.0000
C60 H60A 0.9900
C60 H60B 0.9900
C61 H61A 0.9900
C61 H61B 0.9900
C62 H62A 0.9900
C62 H62B 0.9900
C63 H63A 0.9900
C63 H63B 0.9900
C64 H64A 0.9900
C64 H64B 0.9900
C65 H65A 0.9900
C65 H65B 0.9900
C66 C69 1.526(5)
C66 C68 1.532(6)
C66 C67 1.537(6)
C67 H67A 0.9800
C67 H67B 0.9800
C67 H67C 0.9800
C68 H68A 0.9800
C68 H68B 0.9800
C68 H68C 0.9800
C69 H69A 0.9800
C69 H69B 0.9800
C69 H69C 0.9800
C101 C106 1.380(6)
C101 C102 1.394(6)
C101 H101 0.9500
C102 C103 1.365(6)
C102 H102 0.9500
C103 C104 1.406(8)
C103 H103 0.9500
C104 C105 1.369(8)
C104 H104 0.9500
C105 C106 1.408(7)
C105 H105 0.9500
C106 C107 1.474(7)
C107 H10A 0.9800
C107 H10B 0.9800
C107 H10C 0.9800
C201 C206 1.342(10)
C201 C202 1.409(10)
C201 H201 0.9500
C202 C203 1.263(10)
C202 H202 0.9500
C203 C204 1.473(10)
C203 H203 0.9500
C204 C205 1.338(10)
C204 H204 0.9500
C205 C206 1.508(10)
C205 H205 0.9500
C206 C207 1.322(11)
C207 H20C 0.9800
C207 H20D 0.9800
C207 H20E 0.9800

loop_
_geom_torsion_atom_site_label_1
_geom_torsion_atom_site_label_2
_geom_torsion_atom_site_label_3
_geom_torsion_atom_site_label_4
_geom_torsion
F1 U1 O1 C9 147.4(5)
O2 U1 O1 C9 69.4(5)
O3 U1 O1 C9 -134.2(5)
N3 U1 O1 C9 -68.2(5)
N2 U1 O1 C9 -18.6(6)
N1 U1 O1 C9 -4.0(5)
F1 U1 O2 C30 146.7(5)
O3 U1 O2 C30 66.9(5)
O1 U1 O2 C30 -135.9(5)
N3 U1 O2 C30 -22.8(5)
N2 U1 O2 C30 -6.8(5)
N1 U1 O2 C30 -71.8(5)
F1 U1 O3 C51 145.3(5)
O2 U1 O3 C51 -135.4(5)
O1 U1 O3 C51 67.9(5)
N3 U1 O3 C51 -5.8(5)
N2 U1 O3 C51 -70.9(5)
N1 U1 O3 C51 -22.3(5)
F1 U1 N1 C1 107.5(2)
O2 U1 N1 C1 32.99(19)
O3 U1 N1 C1 -92.0(2)
O1 U1 N1 C1 155.2(2)
N3 U1 N1 C1 -109.3(2)
N2 U1 N1 C1 -36.50(18)
F1 U1 N1 C6 -129.9(2)
O2 U1 N1 C6 155.6(2)
O3 U1 N1 C6 30.6(3)
O1 U1 N1 C6 -82.2(2)
N3 U1 N1 C6 13.3(2)
N2 U1 N1 C6 86.1(2)
F1 U1 N1 C7 -6.7(3)
O2 U1 N1 C7 -81.2(2)
O3 U1 N1 C7 153.84(19)
O1 U1 N1 C7 41.0(2)
N3 U1 N1 C7 136.5(2)
N2 U1 N1 C7 -150.7(2)
F1 U1 N2 C3 109.7(2)
O2 U1 N2 C3 156.4(2)
O3 U1 N2 C3 35.2(2)
O1 U1 N2 C3 -93.5(2)
N3 U1 N2 C3 -36.49(19)
N1 U1 N2 C3 -108.6(2)
F1 U1 N2 C28 -3.8(3)
O2 U1 N2 C28 42.9(2)
O3 U1 N2 C28 -78.3(2)
O1 U1 N2 C28 153.0(2)
N3 U1 N2 C28 -149.9(2)
N1 U1 N2 C28 137.9(2)
F1 U1 N2 C2 -127.4(2)
O2 U1 N2 C2 -80.7(2)
O3 U1 N2 C2 158.1(2)
O1 U1 N2 C2 29.4(3)
N3 U1 N2 C2 86.4(2)
N1 U1 N2 C2 14.3(2)
F1 U1 N3 C5 104.2(2)
O2 U1 N3 C5 -93.1(2)
O3 U1 N3 C5 156.4(2)
O1 U1 N3 C5 32.6(2)
N2 U1 N3 C5 -109.7(2)
N1 U1 N3 C5 -36.6(2)
F1 U1 N3 C4 -131.9(2)
O2 U1 N3 C4 30.8(3)
O3 U1 N3 C4 -79.7(2)
O1 U1 N3 C4 156.5(2)
N2 U1 N3 C4 14.2(2)
N1 U1 N3 C4 87.3(2)
F1 U1 N3 C49 -9.4(3)
O2 U1 N3 C49 153.27(19)
O3 U1 N3 C49 42.7(2)
O1 U1 N3 C49 -81.1(2)
N2 U1 N3 C49 136.7(2)
N1 U1 N3 C49 -150.2(2)
C6 N1 C1 C2 -64.7(4)
C7 N1 C1 C2 174.4(3)
U1 N1 C1 C2 60.2(3)
C3 N2 C2 C1 130.3(3)
C28 N2 C2 C1 -111.6(3)
U1 N2 C2 C1 10.4(4)
N1 C1 C2 N2 -49.8(4)
C28 N2 C3 C4 174.3(3)
C2 N2 C3 C4 -65.4(4)
U1 N2 C3 C4 60.2(3)
C5 N3 C4 C3 132.0(3)
C49 N3 C4 C3 -108.9(3)
U1 N3 C4 C3 10.5(4)
N2 C3 C4 N3 -49.1(4)
C4 N3 C5 C6 -65.8(4)
C49 N3 C5 C6 173.0(3)
U1 N3 C5 C6 61.1(3)
C1 N1 C6 C5 130.9(3)
C7 N1 C6 C5 -109.8(3)
U1 N1 C6 C5 12.1(4)
N3 C5 C6 N1 -50.3(4)
C1 N1 C7 C8 174.0(3)
C6 N1 C7 C8 52.3(4)
U1 N1 C7 C8 -73.8(3)
N1 C7 C8 C9 57.0(4)
N1 C7 C8 C13 -127.3(3)
U1 O1 C9 C8 -13.7(7)
U1 O1 C9 C10 166.7(4)
C13 C8 C9 O1 177.1(3)
C7 C8 C9 O1 -7.2(5)
C13 C8 C9 C10 -3.3(5)
C7 C8 C9 C10 172.4(3)
O1 C9 C10 C11 -177.4(3)
C8 C9 C10 C11 3.0(5)
O1 C9 C10 C14 4.3(5)
C8 C9 C10 C14 -175.2(3)
C9 C10 C11 C12 -0.7(6)
C14 C10 C11 C12 177.5(4)
C10 C11 C12 C13 -1.2(6)
C10 C11 C12 C24 -180.0(4)
C11 C12 C13 C8 0.9(6)
C24 C12 C13 C8 179.7(4)
C9 C8 C13 C12 1.3(5)
C7 C8 C13 C12 -174.4(3)
C11 C10 C14 C20 118.9(4)
C9 C10 C14 C20 -62.9(5)
C11 C10 C14 C19 -120.2(4)
C9 C10 C14 C19 58.0(5)
C11 C10 C14 C18 -0.8(6)
C9 C10 C14 C18 177.3(4)
C22 C15 C18 C14 -60.9(6)
C21 C15 C18 C14 59.2(8)
C20 C14 C18 C15 59.5(6)
C10 C14 C18 C15 -178.3(5)
C19 C14 C18 C15 -57.5(6)
C23 C16 C19 C14 59.9(5)
C21 C16 C19 C14 -61.5(5)
C20 C14 C19 C16 -57.3(5)
C10 C14 C19 C16 -179.5(4)
C18 C14 C19 C16 58.3(6)
C10 C14 C20 C17 179.2(4)
C19 C14 C20 C17 57.8(5)
C18 C14 C20 C17 -58.1(5)
C22 C17 C20 C14 58.9(6)
C23 C17 C20 C14 -60.4(7)
C23 C16 C21 C15 -60.6(7)
C19 C16 C21 C15 60.0(7)
C22 C15 C21 C16 60.8(7)
C18 C15 C21 C16 -59.4(8)
C18 C15 C22 C17 59.8(7)
C21 C15 C22 C17 -61.1(6)
C20 C17 C22 C15 -59.0(6)
C23 C17 C22 C15 59.9(7)
C19 C16 C23 C17 -61.6(5)
C21 C16 C23 C17 59.3(5)
C20 C17 C23 C16 61.8(6)
C22 C17 C23 C16 -57.6(6)
C11 C12 C24 C27 167.9(10)
C13 C12 C24 C27 -10.8(12)
C11 C12 C24 C25A -11.2(10)
C13 C12 C24 C25A 170.1(8)
C11 C12 C24 C27A 126.2(8)
C13 C12 C24 C27A -52.5(8)
C11 C12 C24 C26 -57.5(8)
C13 C12 C24 C26 123.8(7)
C11 C12 C24 C26A -128.1(6)
C13 C12 C24 C26A 53.2(7)
C11 C12 C24 C25 44.7(6)
C13 C12 C24 C25 -134.0(5)
C3 N2 C28 C29 172.5(3)
C2 N2 C28 C29 51.8(4)
U1 N2 C28 C29 -74.8(3)
N2 C28 C29 C34 -129.1(4)
N2 C28 C29 C30 55.4(4)
U1 O2 C30 C29 -12.3(7)
U1 O2 C30 C31 167.7(3)
C34 C29 C30 O2 178.9(3)
C28 C29 C30 O2 -5.5(5)
C34 C29 C30 C31 -1.1(5)
C28 C29 C30 C31 174.5(3)
O2 C30 C31 C32 -179.8(3)
C29 C30 C31 C32 0.1(5)
O2 C30 C31 C35 2.8(5)
C29 C30 C31 C35 -177.2(3)
C30 C31 C32 C33 0.2(6)
C35 C31 C32 C33 177.5(4)
C31 C32 C33 C34 0.3(6)
C31 C32 C33 C45 -178.0(4)
C32 C33 C34 C29 -1.3(6)
C45 C33 C34 C29 177.0(4)
C30 C29 C34 C33 1.7(6)
C28 C29 C34 C33 -173.9(4)
C32 C31 C35 C41 122.3(4)
C30 C31 C35 C41 -60.5(4)
C32 C31 C35 C39 2.5(5)
C30 C31 C35 C39 179.7(3)
C32 C31 C35 C40 -117.1(4)
C30 C31 C35 C40 60.1(4)
C41 C35 C39 C37 58.4(5)
C31 C35 C39 C37 -179.5(4)
C40 C35 C39 C37 -58.8(5)
C43 C37 C39 C35 -59.6(5)
C42 C37 C39 C35 61.0(5)
C42 C36 C40 C35 -61.2(4)
C44 C36 C40 C35 59.6(4)
C41 C35 C40 C36 -57.1(4)
C31 C35 C40 C36 -178.8(3)
C39 C35 C40 C36 58.7(4)
C31 C35 C41 C38 177.3(3)
C39 C35 C41 C38 -59.8(4)
C40 C35 C41 C38 56.4(4)
C43 C38 C41 C35 61.7(5)
C44 C38 C41 C35 -59.0(5)
C44 C36 C42 C37 -58.7(4)
C40 C36 C42 C37 61.4(5)
C43 C37 C42 C36 59.6(5)
C39 C37 C42 C36 -61.1(5)
C44 C38 C43 C37 60.5(5)
C41 C38 C43 C37 -60.0(5)
C42 C37 C43 C38 -60.7(5)
C39 C37 C43 C38 59.3(5)
C43 C38 C44 C36 -59.5(4)
C41 C38 C44 C36 60.7(5)
C42 C36 C44 C38 59.1(4)
C40 C36 C44 C38 -61.2(4)
C34 C33 C45 C46A 121.5(11)
C32 C33 C45 C46A -60.2(12)
C34 C33 C45 C48 -64.6(8)
C32 C33 C45 C48 113.6(8)
C34 C33 C45 C48A -12.2(11)
C32 C33 C45 C48A 166.1(10)
C34 C33 C45 C46 169.7(6)
C32 C33 C45 C46 -12.0(8)
C34 C33 C45 C47 56.5(6)
C32 C33 C45 C47 -125.3(5)
C34 C33 C45 C47A -124.7(9)
C32 C33 C45 C47A 53.6(9)
C5 N3 C49 C50 170.1(3)
C4 N3 C49 C50 48.8(4)
U1 N3 C49 C50 -76.9(3)
N3 C49 C50 C55 -124.1(4)
N3 C49 C50 C51 59.7(5)
U1 O3 C51 C52 166.7(3)
U1 O3 C51 C50 -12.9(7)
C55 C50 C51 O3 176.9(3)
C49 C50 C51 O3 -6.9(5)
C55 C50 C51 C52 -2.7(6)
C49 C50 C51 C52 173.5(3)
O3 C51 C52 C53 -176.8(3)
C50 C51 C52 C53 2.8(5)
O3 C51 C52 C56 6.2(6)
C50 C51 C52 C56 -174.2(3)
C51 C52 C53 C54 -0.9(6)
C56 C52 C53 C54 176.1(3)
C52 C53 C54 C55 -1.1(6)
C52 C53 C54 C66 -177.7(4)
C51 C50 C55 C54 0.6(6)
C49 C50 C55 C54 -175.6(4)
C53 C54 C55 C50 1.3(6)
C66 C54 C55 C50 178.0(4)
C53 C52 C56 C63 121.2(4)
C51 C52 C56 C63 -61.9(5)
C53 C52 C56 C61 1.0(5)
C51 C52 C56 C61 177.9(3)
C53 C52 C56 C60 -118.4(4)
C51 C52 C56 C60 58.5(5)
C64 C57 C60 C56 59.9(4)
C62 C57 C60 C56 -60.2(4)
C52 C56 C60 C57 -179.8(3)
C63 C56 C60 C57 -57.6(4)
C61 C56 C60 C57 58.0(4)
C65 C58 C61 C56 -60.1(4)
C62 C58 C61 C56 60.3(4)
C52 C56 C61 C58 -178.8(3)
C63 C56 C61 C58 58.3(4)
C60 C56 C61 C58 -58.3(4)
C65 C58 C62 C57 60.6(4)
C61 C58 C62 C57 -59.4(4)
C64 C57 C62 C58 -59.7(4)
C60 C57 C62 C58 59.8(4)
C65 C59 C63 C56 60.8(4)
C64 C59 C63 C56 -59.2(4)
C52 C56 C63 C59 178.3(3)
C61 C56 C63 C59 -58.4(4)
C60 C56 C63 C59 57.4(4)
C62 C57 C64 C59 59.1(4)
C60 C57 C64 C59 -61.1(4)
C65 C59 C64 C57 -59.0(4)
C63 C59 C64 C57 61.0(4)
C62 C58 C65 C59 -60.8(4)
C61 C58 C65 C59 59.5(4)
C64 C59 C65 C58 59.4(4)
C63 C59 C65 C58 -60.2(4)
C55 C54 C66 C69 166.4(4)
C53 C54 C66 C69 -17.1(5)
C55 C54 C66 C68 -73.9(5)
C53 C54 C66 C68 102.6(4)
C55 C54 C66 C67 46.0(5)
C53 C54 C66 C67 -137.5(4)
C106 C101 C102 C103 -0.2(7)
C101 C102 C103 C104 0.0(7)
C102 C103 C104 C105 0.3(7)
C103 C104 C105 C106 -0.2(7)
C102 C101 C106 C105 0.3(6)
C102 C101 C106 C107 179.5(4)
C104 C105 C106 C101 -0.1(7)
C104 C105 C106 C107 -179.3(5)
C206 C201 C202 C203 -5.5(13)
C201 C202 C203 C204 8.7(12)
C202 C203 C204 C205 -5.9(13)
C203 C204 C205 C206 -0.8(12)
C202 C201 C206 C207 172.5(10)
C202 C201 C206 C205 -2.2(12)
C204 C205 C206 C207 -170.8(9)
C204 C205 C206 C201 4.7(10)
